data_7250510
loop_
_publ_author_name
'Enamullah, Mohammed'
'Haque, Imdadul'
'Resma, Amina Khan'
'Abdullah, Galib'
'Uddin, Md. Najem'
'Haj Hassani Sohi, Takin'
'Woschko, Dennis'
'Ferber, Peter'
'Janiak, Christoph'

_publ_section_title
;
 Square planar vs. pyramidal copper(ii)-complexes with benzylal vs.
 naphthylal-based Schiff bases
;
_journal_issue 23
_journal_name_full 'RSC Advances'
_journal_page_first 18358
_journal_page_last 18371
_journal_paper_doi 10.1039/D5RA01982F
_journal_volume 15
_journal_year 2025
_chemical_formula_moiety 'C40 H26 Cl2 Cu N2 O4'
_chemical_formula_sum 'C40 H26 Cl2 Cu N2 O4'
_chemical_formula_weight 733.07
_chemical_name_systematic
;
Bis[(E)-2-(((2-benzoyl-4-chlorophenyl)imino)methyl)phenolato-\k^2^N,O]copper(II)
;
_space_group_crystal_system monoclinic
_space_group_IT_number 14
_space_group_name_Hall '-P 2yn'
_space_group_name_H-M_alt 'P 1 21/n 1'
_atom_sites_solution_hydrogens geom
_atom_sites_solution_primary dual
_audit_creation_date 2022-06-02
_audit_creation_method
;
Olex2 1.3
(compiled 2020.11.12 svn.r5f609507 for OlexSys, GUI svn.r6408)
;
_audit_update_record
;
2025-02-21 deposited with the CCDC.	2025-06-03 downloaded from the CCDC.
;
_cell_angle_alpha 90
_cell_angle_beta 95.049(2)
_cell_angle_gamma 90
_cell_formula_units_Z 4
_cell_length_a 19.4435(3)
_cell_length_b 8.5568(2)
_cell_length_c 19.5887(4)
_cell_measurement_reflns_used 11749
_cell_measurement_temperature 99.99(10)
_cell_measurement_theta_max 78.4170
_cell_measurement_theta_min 3.0780
_cell_volume 3246.41(11)
_computing_cell_refinement 'CrysAlisPro 1.171.41.105a (Rigaku OD, 2021)'
_computing_data_collection 'CrysAlisPro 1.171.41.105a (Rigaku OD, 2021)'
_computing_data_reduction 'CrysAlisPro 1.171.41.105a (Rigaku OD, 2021)'
_computing_molecular_graphics 'Olex2 1.3 (Dolomanov et al., 2009)'
_computing_publication_material 'Olex2 1.3 (Dolomanov et al., 2009)'
_computing_structure_refinement 'XL  (Sheldrick, 2008)'
_computing_structure_solution 'SHELXT 2014/5 (Sheldrick, 2014)'
_diffrn_ambient_environment N~2~
_diffrn_ambient_temperature 99.99(10)
_diffrn_detector 'Hybrid Pixel Array Detector'
_diffrn_detector_area_resol_mean 10.0000
_diffrn_detector_type HyPix
_diffrn_measured_fraction_theta_full 0.992
_diffrn_measured_fraction_theta_max 0.992
_diffrn_measurement_details
;
List of Runs (angles in degrees, time in seconds):

  # Type    Start    End  Width  t~exp~   \w     \q     \k     \f   Frames
#--------------------------------------------------------------------------
  1  \w    -80.00  -2.00   0.50    2.09    --  -51.31 106.00 130.00  156
  2  \w     28.00  53.00   0.50    2.09    --   51.31-106.00  31.00   50
  3  \w   -153.00 -84.00   0.50    8.37    --  -90.00-106.00  31.00  138
  4  \w    -74.00 -49.00   0.50    8.37    --  -90.00 106.00 130.00   50
  5  \w    127.00 153.00   0.50    8.37    --  109.88 106.00 130.00   52
  6  \w     51.00 102.00   0.50    8.37    --  109.88-106.00  31.00  102
  7  \w   -120.00 -73.00   0.50    2.09    --  -51.31-125.00-120.00   94
  8  \w   -116.00 -89.00   0.50    2.09    --  -51.31-125.00   0.00   54
  9  \w    -17.00  18.00   0.50    2.09    --  -51.31  19.00-120.00   70
 10  \w   -110.00 -74.00   0.50    2.09    --  -51.31-125.00  90.00   72
 11  \w    -19.00  16.00   0.50    2.09    --   51.31 -19.00   0.00   70
 12  \w    -65.00 -19.00   0.50    8.37    --  -90.00  57.00 120.00   92
 13  \w    -48.00 -22.00   0.50    8.37    --  -90.00  38.00  90.00   52
 14  \w    -70.00 -31.00   0.50    8.37    --  -90.00  57.00 150.00   78
 15  \w    -48.00 -21.00   0.50    8.37    --  -90.00  38.00   0.00   54
 16  \w    -48.00 -22.00   0.50    8.37    --  -90.00  38.00 -60.00   52
 17  \w   -161.00-133.00   0.50    8.37    --  -90.00 -57.00 120.00   56
 18  \w   -161.00 -90.00   0.50    8.37    --  -90.00 -38.00-150.00  142
 19  \w    -65.00 -18.00   0.50    8.37    --  -90.00  57.00  60.00   94
 20  \w    -47.00 -19.00   0.50    8.37    --  -90.00  38.00 -30.00   56
 21  \w   -113.00 -87.00   0.50    8.37    --  -90.00 -57.00 120.00   52
 22  \w    -48.00 -23.00   0.50    8.37    --  -90.00  38.00-120.00   50
 23  \w     63.00 109.00   0.50    8.37    --  109.88-125.00 150.00   92
 24  \w     85.00 111.00   0.50    8.37    --  109.88-125.00  90.00   52
 25  \w     38.00  67.00   0.50    8.37    --  109.88-125.00  90.00   58
 26  \w     38.00 108.00   0.50    8.37    --  109.88-125.00-180.00  140
 27  \w     45.00 100.00   0.50    8.37    --  109.88 -77.00  30.00  110
 28  \w     65.00 102.00   0.50    8.37    --  109.88   0.00 150.00   74
;
_diffrn_measurement_device 'four-circle diffractometer'
_diffrn_measurement_device_type 'XtaLAB Synergy, Dualflex, HyPix'
_diffrn_measurement_method '\w scans'
_diffrn_orient_matrix_type 'CrysAlisPro convention (1999,Acta A55,543-557)'
_diffrn_orient_matrix_UB_11 -0.0373766000
_diffrn_orient_matrix_UB_12 0.0271138000
_diffrn_orient_matrix_UB_13 0.0651173000
_diffrn_orient_matrix_UB_21 -0.0124490000
_diffrn_orient_matrix_UB_22 0.1719763000
_diffrn_orient_matrix_UB_23 -0.0208638000
_diffrn_orient_matrix_UB_31 -0.0690946000
_diffrn_orient_matrix_UB_32 -0.0457759000
_diffrn_orient_matrix_UB_33 -0.0395022000
_diffrn_radiation_monochromator mirror
_diffrn_radiation_probe x-ray
_diffrn_radiation_type 'Cu K\a'
_diffrn_radiation_wavelength 1.54184
_diffrn_reflns_av_R_equivalents 0.0413
_diffrn_reflns_av_unetI/netI 0.0365
_diffrn_reflns_Laue_measured_fraction_full 0.992
_diffrn_reflns_Laue_measured_fraction_max 0.992
_diffrn_reflns_limit_h_max 20
_diffrn_reflns_limit_h_min -23
_diffrn_reflns_limit_k_max 10
_diffrn_reflns_limit_k_min -10
_diffrn_reflns_limit_l_max 22
_diffrn_reflns_limit_l_min -23
_diffrn_reflns_number 22281
_diffrn_reflns_point_group_measured_fraction_full 0.992
_diffrn_reflns_point_group_measured_fraction_max 0.992
_diffrn_reflns_theta_full 67.080
_diffrn_reflns_theta_max 67.080
_diffrn_reflns_theta_min 3.070
_diffrn_source 'micro-focus sealed X-ray tube'
_diffrn_source_type 'PhotonJet (Cu) X-ray Source'
_exptl_absorpt_coefficient_mu 2.849
_exptl_absorpt_correction_T_max 0.89298
_exptl_absorpt_correction_T_min 0.89298
_exptl_absorpt_correction_type sphere
_exptl_absorpt_process_details
;
CrysAlisPro 1.171.41.105a (Rigaku Oxford Diffraction, 2021)
Spherical absorption correction
using equivalent radius and absorption coefficient.
Empirical absorption correction using spherical harmonics,
implemented in SCALE3 ABSPACK scaling algorithm.
;
_exptl_crystal_colour 'clear brown'
_exptl_crystal_colour_lustre clear
_exptl_crystal_colour_primary brown
_exptl_crystal_density_diffrn 1.500
_exptl_crystal_density_method 'not measured'
_exptl_crystal_description plate
_exptl_crystal_F_000 1500
_exptl_crystal_recrystallization_method 'Re-crystallisation from solvent: methanol'
_exptl_crystal_size_max 0.13
_exptl_crystal_size_mid 0.07
_exptl_crystal_size_min 0.04
_exptl_crystal_size_rad 0.036
_refine_diff_density_max 0.405
_refine_diff_density_min -0.697
_refine_diff_density_rms 0.069
_refine_ls_extinction_method none
_refine_ls_goodness_of_fit_ref 1.084
_refine_ls_hydrogen_treatment constr
_refine_ls_matrix_type full
_refine_ls_number_parameters 442
_refine_ls_number_reflns 5749
_refine_ls_number_restraints 0
_refine_ls_restrained_S_all 1.084
_refine_ls_R_factor_all 0.0518
_refine_ls_R_factor_gt 0.0441
_refine_ls_shift/su_max 0.001
_refine_ls_shift/su_mean 0.000
_refine_ls_structure_factor_coef Fsqd
_refine_ls_weighting_details 'w=1/[\s^2^(Fo^2^)+(0.0473P)^2^+4.7052P] where P=(Fo^2^+2Fc^2^)/3'
_refine_ls_weighting_scheme calc
_refine_ls_wR_factor_gt 0.1069
_refine_ls_wR_factor_ref 0.1104
_reflns_Friedel_coverage 0.000
_reflns_number_gt 5115
_reflns_number_total 5749
_reflns_threshold_expression 'I > 2\s(I)'
_cod_data_source_file d5ra01982f2.cif
_cod_data_source_block cul87
_cod_database_code 7250510
_shelx_shelxl_version_number 2017/1
_chemical_oxdiff_formula C40H27ClCuN2O4
_shelx_space_group_comment
;
The symmetry employed for this shelxl refinement is uniquely defined
by the following loop, which should always be used as a source of
symmetry information in preference to the above space-group names.
They are only intended as comments.
;
_shelx_estimated_absorpt_t_max 0.895
_shelx_estimated_absorpt_t_min 0.708
_reflns_odcompleteness_completeness 99.17
_reflns_odcompleteness_iscentric 1
_reflns_odcompleteness_theta 66.97
_olex2_refinement_description
;
1. Fixed Uiso
 At 1.2 times of:
  All C(H) groups
2.a Aromatic/amide H refined with riding coordinates:
 C2(H2), C3(H3), C4(H4), C5(H5), C7(H7), C10(H10), C12(H12), C13(H13),
 C16(H16), C17(H17), C18(H18), C19(H19), C20(H20), C22(H22), C23(H23), C24(H24),
  C25(H25), C27(H27), C30(H30), C32(H32), C33(H33), C36(H36), C37(H37),
 C38(H38), C39(H39), C40(H40)
;
_olex2_submission_special_instructions 'No special instructions were received'
_oxdiff_exptl_absorpt_empirical_details
;
Empirical correction (ABSPACK) includes:
- Absorption correction using spherical harmonics
- Frame scaling
;
_oxdiff_exptl_absorpt_empirical_full_max 1.353
_oxdiff_exptl_absorpt_empirical_full_min 0.760

loop_
_space_group_symop_operation_xyz
'x, y, z'
'-x+1/2, y+1/2, -z+1/2'
'-x, -y, -z'
'x-1/2, -y-1/2, z-1/2'

loop_
_atom_site_label
_atom_site_type_symbol
_atom_site_fract_x
_atom_site_fract_y
_atom_site_fract_z
_atom_site_U_iso_or_equiv
_atom_site_adp_type
_atom_site_occupancy
_atom_site_site_symmetry_order
_atom_site_calc_flag
_atom_site_refinement_flags_posn
_atom_site_refinement_flags_adp
_atom_site_refinement_flags_occupancy
_atom_site_disorder_assembly
_atom_site_disorder_group
Cu1 Cu 0.59297(2) 0.22009(5) 0.77342(2) 0.01796(12) Uani 1 1 d . . . . .
Cl1 Cl 0.25436(3) -0.08146(10) 0.77064(4) 0.0373(2) Uani 1 1 d . . . . .
Cl2 Cl 0.92262(3) 0.07653(9) 0.66796(3) 0.02487(17) Uani 1 1 d . . . . .
O1 O 0.67852(9) 0.2148(2) 0.82801(10) 0.0232(4) Uani 1 1 d . . . . .
O2 O 0.49078(10) 0.1662(3) 0.96329(10) 0.0287(5) Uani 1 1 d . . . . .
O3 O 0.50425(9) 0.2853(2) 0.73448(10) 0.0240(4) Uani 1 1 d . . . . .
O4 O 0.61189(9) 0.0061(3) 0.65419(10) 0.0253(4) Uani 1 1 d . . . . .
N1 N 0.55074(10) 0.0693(3) 0.83425(11) 0.0168(5) Uani 1 1 d . . . . .
N2 N 0.64016(10) 0.3152(3) 0.69807(11) 0.0174(5) Uani 1 1 d . . . . .
C1 C 0.69626(13) 0.1377(3) 0.88408(13) 0.0174(5) Uani 1 1 d . . . . .
C2 C 0.76284(13) 0.1616(3) 0.91790(14) 0.0208(6) Uani 1 1 d . . . . .
H2 H 0.793299 0.233346 0.899023 0.025 Uiso 1 1 calc R U . . .
C3 C 0.78451(13) 0.0840(3) 0.97728(14) 0.0218(6) Uani 1 1 d . . . . .
H3 H 0.828902 0.105288 0.999549 0.026 Uiso 1 1 calc R U . . .
C4 C 0.74192(14) -0.0261(4) 1.00529(15) 0.0254(6) Uani 1 1 d . . . . .
H4 H 0.757817 -0.082868 1.045295 0.031 Uiso 1 1 calc R U . . .
C5 C 0.67659(13) -0.0512(4) 0.97407(14) 0.0225(6) Uani 1 1 d . . . . .
H5 H 0.647337 -0.125051 0.993310 0.027 Uiso 1 1 calc R U . . .
C6 C 0.65215(13) 0.0301(3) 0.91426(13) 0.0173(5) Uani 1 1 d . . . . .
C7 C 0.58211(13) 0.0034(3) 0.88768(13) 0.0178(5) Uani 1 1 d . . . . .
H7 H 0.556286 -0.069651 0.911548 0.021 Uiso 1 1 calc R U . . .
C8 C 0.47898(12) 0.0321(3) 0.82023(13) 0.0173(5) Uani 1 1 d . . . . .
C9 C 0.42938(13) 0.1063(3) 0.85694(13) 0.0180(5) Uani 1 1 d . . . . .
C10 C 0.35974(13) 0.0726(3) 0.83978(14) 0.0211(6) Uani 1 1 d . . . . .
H10 H 0.325195 0.123053 0.863199 0.025 Uiso 1 1 calc R U . . .
C11 C 0.34127(13) -0.0342(4) 0.78880(15) 0.0238(6) Uani 1 1 d . . . . .
C12 C 0.39007(14) -0.1074(4) 0.75264(15) 0.0245(6) Uani 1 1 d . . . . .
H12 H 0.376396 -0.181201 0.717830 0.029 Uiso 1 1 calc R U . . .
C13 C 0.45920(13) -0.0715(4) 0.76795(14) 0.0220(6) Uani 1 1 d . . . . .
H13 H 0.493129 -0.118217 0.742438 0.026 Uiso 1 1 calc R U . . .
C14 C 0.44914(13) 0.2115(4) 0.91726(14) 0.0214(6) Uani 1 1 d . . . . .
C15 C 0.41525(13) 0.3661(3) 0.92062(14) 0.0210(6) Uani 1 1 d . . . . .
C16 C 0.41667(14) 0.4407(4) 0.98431(15) 0.0249(6) Uani 1 1 d . . . . .
H16 H 0.437967 0.391052 1.024096 0.030 Uiso 1 1 calc R U . . .
C17 C 0.38707(15) 0.5868(4) 0.98932(17) 0.0310(7) Uani 1 1 d . . . . .
H17 H 0.387625 0.636718 1.032684 0.037 Uiso 1 1 calc R U . . .
C18 C 0.35668(17) 0.6605(4) 0.93153(19) 0.0385(8) Uani 1 1 d . . . . .
H18 H 0.336699 0.761122 0.935094 0.046 Uiso 1 1 calc R U . . .
C19 C 0.35545(19) 0.5874(4) 0.86867(19) 0.0401(8) Uani 1 1 d . . . . .
H19 H 0.334291 0.637820 0.829023 0.048 Uiso 1 1 calc R U . . .
C20 C 0.38486(16) 0.4409(4) 0.86290(16) 0.0305(7) Uani 1 1 d . . . . .
H20 H 0.384173 0.391819 0.819347 0.037 Uiso 1 1 calc R U . . .
C21 C 0.49070(13) 0.3927(3) 0.68838(13) 0.0183(6) Uani 1 1 d . . . . .
C22 C 0.42208(13) 0.4478(4) 0.67577(14) 0.0234(6) Uani 1 1 d . . . . .
H22 H 0.387187 0.405136 0.701251 0.028 Uiso 1 1 calc R U . . .
C23 C 0.40462(14) 0.5608(4) 0.62798(15) 0.0274(7) Uani 1 1 d . . . . .
H23 H 0.358311 0.597192 0.622297 0.033 Uiso 1 1 calc R U . . .
C24 C 0.45332(16) 0.6240(4) 0.58722(18) 0.0379(8) Uani 1 1 d . . . . .
H24 H 0.440681 0.701914 0.553898 0.045 Uiso 1 1 calc R U . . .
C25 C 0.52014(16) 0.5697(4) 0.59697(18) 0.0367(8) Uani 1 1 d . . . . .
H25 H 0.553600 0.609078 0.568897 0.044 Uiso 1 1 calc R U . . .
C26 C 0.54027(13) 0.4575(4) 0.64729(15) 0.0238(6) Uani 1 1 d . . . . .
C27 C 0.61090(14) 0.4052(4) 0.65177(15) 0.0235(6) Uani 1 1 d . . . . .
H27 H 0.638469 0.440623 0.617182 0.028 Uiso 1 1 calc R U . . .
C28 C 0.70890(13) 0.2618(3) 0.68813(13) 0.0180(6) Uani 1 1 d . . . . .
C29 C 0.71720(12) 0.1349(3) 0.64497(13) 0.0180(6) Uani 1 1 d . . . . .
C30 C 0.78394(13) 0.0794(3) 0.63724(14) 0.0202(6) Uani 1 1 d . . . . .
H30 H 0.790900 -0.004928 0.607078 0.024 Uiso 1 1 calc R U . . .
C31 C 0.83939(12) 0.1494(4) 0.67421(14) 0.0202(6) Uani 1 1 d . . . . .
C32 C 0.83129(13) 0.2749(4) 0.71701(14) 0.0228(6) Uani 1 1 d . . . . .
H32 H 0.870244 0.321021 0.741911 0.027 Uiso 1 1 calc R U . . .
C33 C 0.76524(13) 0.3328(4) 0.72318(14) 0.0222(6) Uani 1 1 d . . . . .
H33 H 0.758917 0.421000 0.751429 0.027 Uiso 1 1 calc R U . . .
C34 C 0.65447(13) 0.0472(3) 0.61554(14) 0.0199(6) Uani 1 1 d . . . . .
C35 C 0.64462(13) 0.0107(3) 0.54080(14) 0.0213(6) Uani 1 1 d . . . . .
C36 C 0.58595(15) -0.0770(4) 0.51786(16) 0.0275(7) Uani 1 1 d . . . . .
H36 H 0.553827 -0.107210 0.549242 0.033 Uiso 1 1 calc R U . . .
C37 C 0.57499(17) -0.1192(4) 0.44967(16) 0.0348(7) Uani 1 1 d . . . . .
H37 H 0.535514 -0.179190 0.434287 0.042 Uiso 1 1 calc R U . . .
C38 C 0.62144(18) -0.0742(4) 0.40376(17) 0.0370(8) Uani 1 1 d . . . . .
H38 H 0.614041 -0.104776 0.357067 0.044 Uiso 1 1 calc R U . . .
C39 C 0.67850(17) 0.0148(4) 0.42541(16) 0.0338(7) Uani 1 1 d . . . . .
H39 H 0.709811 0.046420 0.393466 0.041 Uiso 1 1 calc R U . . .
C40 C 0.69024(15) 0.0584(4) 0.49412(15) 0.0271(6) Uani 1 1 d . . . . .
H40 H 0.729261 0.120415 0.508918 0.032 Uiso 1 1 calc R U . . .

loop_
_atom_site_aniso_label
_atom_site_aniso_U_11
_atom_site_aniso_U_22
_atom_site_aniso_U_33
_atom_site_aniso_U_23
_atom_site_aniso_U_13
_atom_site_aniso_U_12
Cu1 0.01083(18) 0.0231(2) 0.0200(2) 0.00348(17) 0.00186(14) -0.00063(15)
Cl1 0.0130(3) 0.0450(5) 0.0528(5) -0.0031(4) -0.0036(3) -0.0062(3)
Cl2 0.0122(3) 0.0346(4) 0.0278(3) 0.0051(3) 0.0020(2) 0.0034(3)
O1 0.0154(8) 0.0254(11) 0.0286(10) 0.0080(9) 0.0000(7) -0.0033(8)
O2 0.0279(10) 0.0319(13) 0.0254(10) -0.0032(9) -0.0027(8) 0.0067(9)
O3 0.0129(8) 0.0314(12) 0.0278(10) 0.0069(9) 0.0021(7) 0.0000(8)
O4 0.0169(9) 0.0305(12) 0.0288(10) -0.0007(9) 0.0035(8) -0.0032(8)
N1 0.0117(10) 0.0198(12) 0.0188(11) -0.0014(9) 0.0015(8) 0.0002(9)
N2 0.0129(10) 0.0177(12) 0.0217(11) 0.0013(9) 0.0016(8) 0.0003(9)
C1 0.0150(12) 0.0165(14) 0.0206(13) 0.0003(11) 0.0011(10) 0.0034(10)
C2 0.0134(12) 0.0187(15) 0.0301(15) -0.0011(12) 0.0013(10) -0.0007(11)
C3 0.0134(12) 0.0273(16) 0.0240(14) -0.0046(12) -0.0012(10) 0.0010(11)
C4 0.0193(13) 0.0335(18) 0.0232(14) 0.0043(13) 0.0007(11) 0.0024(12)
C5 0.0184(12) 0.0270(16) 0.0224(14) 0.0049(12) 0.0039(10) -0.0019(11)
C6 0.0156(12) 0.0172(14) 0.0194(13) -0.0029(11) 0.0029(10) 0.0017(10)
C7 0.0168(12) 0.0172(14) 0.0202(13) 0.0000(11) 0.0051(10) 0.0004(10)
C8 0.0129(11) 0.0192(14) 0.0198(13) 0.0040(11) 0.0015(10) -0.0003(10)
C9 0.0157(12) 0.0201(14) 0.0182(13) 0.0040(11) 0.0015(10) -0.0008(11)
C10 0.0145(12) 0.0232(15) 0.0259(14) 0.0030(12) 0.0044(10) 0.0024(11)
C11 0.0120(12) 0.0289(17) 0.0296(15) 0.0049(13) -0.0030(10) -0.0022(11)
C12 0.0208(13) 0.0259(16) 0.0257(14) -0.0041(12) -0.0039(11) -0.0023(12)
C13 0.0154(12) 0.0264(16) 0.0243(14) -0.0010(12) 0.0021(10) 0.0015(11)
C14 0.0157(12) 0.0256(16) 0.0236(14) 0.0009(12) 0.0063(11) -0.0003(11)
C15 0.0171(12) 0.0228(15) 0.0237(14) -0.0014(12) 0.0054(10) -0.0045(11)
C16 0.0204(13) 0.0256(16) 0.0289(15) -0.0029(13) 0.0031(11) -0.0034(12)
C17 0.0279(14) 0.0281(17) 0.0379(17) -0.0116(14) 0.0069(13) -0.0026(13)
C18 0.0365(17) 0.0233(18) 0.055(2) -0.0018(16) 0.0036(16) 0.0029(14)
C19 0.052(2) 0.0266(19) 0.0405(19) 0.0036(15) -0.0047(16) 0.0056(16)
C20 0.0383(16) 0.0256(17) 0.0272(16) -0.0001(13) 0.0006(13) 0.0011(14)
C21 0.0161(12) 0.0204(15) 0.0176(13) -0.0037(11) -0.0026(10) 0.0001(11)
C22 0.0160(12) 0.0342(17) 0.0196(13) -0.0042(12) 0.0001(10) 0.0012(12)
C23 0.0185(13) 0.0361(18) 0.0262(15) -0.0066(13) -0.0056(11) 0.0062(12)
C24 0.0267(15) 0.043(2) 0.0427(19) 0.0156(17) -0.0014(13) 0.0075(15)
C25 0.0261(15) 0.044(2) 0.0408(18) 0.0214(16) 0.0059(13) 0.0027(14)
C26 0.0155(12) 0.0262(16) 0.0295(15) 0.0014(13) 0.0007(11) 0.0000(11)
C27 0.0185(13) 0.0264(16) 0.0262(15) 0.0032(13) 0.0057(11) -0.0009(12)
C28 0.0136(11) 0.0223(15) 0.0186(13) 0.0026(11) 0.0047(10) -0.0013(11)
C29 0.0141(11) 0.0207(15) 0.0190(13) 0.0042(11) 0.0006(10) 0.0010(11)
C30 0.0180(12) 0.0220(15) 0.0211(13) 0.0029(11) 0.0045(10) 0.0011(11)
C31 0.0117(11) 0.0271(16) 0.0219(13) 0.0095(12) 0.0022(10) 0.0023(11)
C32 0.0147(12) 0.0316(17) 0.0219(13) 0.0012(13) 0.0005(10) -0.0052(12)
C33 0.0183(12) 0.0272(16) 0.0216(14) -0.0015(12) 0.0051(10) -0.0044(11)
C34 0.0156(12) 0.0196(15) 0.0241(14) 0.0003(11) -0.0001(10) 0.0047(11)
C35 0.0183(12) 0.0217(15) 0.0228(14) -0.0030(12) -0.0038(10) 0.0058(11)
C36 0.0254(14) 0.0249(17) 0.0313(16) -0.0007(13) -0.0028(12) 0.0003(12)
C37 0.0374(17) 0.0305(19) 0.0340(17) -0.0039(15) -0.0109(14) -0.0034(14)
C38 0.052(2) 0.0330(19) 0.0244(16) -0.0057(14) -0.0082(14) 0.0011(16)
C39 0.0390(17) 0.038(2) 0.0245(16) 0.0020(14) 0.0025(13) 0.0051(15)
C40 0.0230(13) 0.0303(17) 0.0270(15) 0.0018(13) -0.0024(11) 0.0032(12)

loop_
_atom_type_symbol
_atom_type_description
_atom_type_scat_dispersion_real
_atom_type_scat_dispersion_imag
_atom_type_scat_source
C C 0.0181 0.0091 'International Tables Vol C Tables 4.2.6.8 and 6.1.1.4'
H H 0.0000 0.0000 'International Tables Vol C Tables 4.2.6.8 and 6.1.1.4'
Cl Cl 0.3639 0.7018 'International Tables Vol C Tables 4.2.6.8 and 6.1.1.4'
Cu Cu -1.9646 0.5888 'International Tables Vol C Tables 4.2.6.8 and 6.1.1.4'
N N 0.0311 0.0180 'International Tables Vol C Tables 4.2.6.8 and 6.1.1.4'
O O 0.0492 0.0322 'International Tables Vol C Tables 4.2.6.8 and 6.1.1.4'

loop_
_exptl_crystal_face_index_h
_exptl_crystal_face_index_k
_exptl_crystal_face_index_l
_exptl_crystal_face_perp_dist
-1 2 0 0.0485
1 -2 0 0.0691
2 0 1 0.0267
-2 0 -1 0.0213
-1 0 1 0.0366
1 0 -1 0.0059
8 -3 -8 0.0187
12 0 1 0.0142
-13 0 0 0.0217

loop_
_geom_angle_atom_site_label_1
_geom_angle_atom_site_label_2
_geom_angle_atom_site_label_3
_geom_angle
_geom_angle_site_symmetry_1
_geom_angle_site_symmetry_3
_geom_angle_publ_flag
O1 Cu1 O3 161.75(9) . . ?
O1 Cu1 N1 91.98(8) . . ?
O1 Cu1 N2 89.38(8) . . ?
O3 Cu1 N1 91.32(8) . . ?
O3 Cu1 N2 92.51(8) . . ?
N2 Cu1 N1 163.53(9) . . ?
C1 O1 Cu1 129.94(17) . . ?
C21 O3 Cu1 127.31(16) . . ?
C7 N1 Cu1 125.40(17) . . ?
C7 N1 C8 116.1(2) . . ?
C8 N1 Cu1 118.48(17) . . ?
C27 N2 Cu1 124.56(18) . . ?
C27 N2 C28 117.0(2) . . ?
C28 N2 Cu1 117.79(17) . . ?
O1 C1 C2 119.0(2) . . ?
O1 C1 C6 123.7(2) . . ?
C2 C1 C6 117.3(2) . . ?
C1 C2 H2 119.1 . . ?
C3 C2 C1 121.7(3) . . ?
C3 C2 H2 119.1 . . ?
C2 C3 H3 119.7 . . ?
C2 C3 C4 120.7(2) . . ?
C4 C3 H3 119.7 . . ?
C3 C4 H4 120.5 . . ?
C5 C4 C3 119.1(3) . . ?
C5 C4 H4 120.5 . . ?
C4 C5 H5 119.2 . . ?
C4 C5 C6 121.5(3) . . ?
C6 C5 H5 119.2 . . ?
C1 C6 C7 122.8(2) . . ?
C5 C6 C1 119.6(2) . . ?
C5 C6 C7 117.6(2) . . ?
N1 C7 C6 126.1(2) . . ?
N1 C7 H7 116.9 . . ?
C6 C7 H7 116.9 . . ?
C9 C8 N1 120.1(2) . . ?
C13 C8 N1 119.1(2) . . ?
C13 C8 C9 120.7(2) . . ?
C8 C9 C14 122.2(2) . . ?
C10 C9 C8 118.6(3) . . ?
C10 C9 C14 119.1(2) . . ?
C9 C10 H10 120.1 . . ?
C11 C10 C9 119.8(2) . . ?
C11 C10 H10 120.1 . . ?
C10 C11 Cl1 119.2(2) . . ?
C10 C11 C12 121.7(2) . . ?
C12 C11 Cl1 119.1(2) . . ?
C11 C12 H12 120.5 . . ?
C11 C12 C13 119.0(3) . . ?
C13 C12 H12 120.5 . . ?
C8 C13 C12 120.2(3) . . ?
C8 C13 H13 119.9 . . ?
C12 C13 H13 119.9 . . ?
O2 C14 C9 119.7(3) . . ?
O2 C14 C15 121.3(3) . . ?
C15 C14 C9 119.0(2) . . ?
C16 C15 C14 118.2(3) . . ?
C20 C15 C14 122.4(3) . . ?
C20 C15 C16 119.3(3) . . ?
C15 C16 H16 120.0 . . ?
C17 C16 C15 120.0(3) . . ?
C17 C16 H16 120.0 . . ?
C16 C17 H17 119.8 . . ?
C18 C17 C16 120.3(3) . . ?
C18 C17 H17 119.8 . . ?
C17 C18 H18 120.1 . . ?
C19 C18 C17 119.8(3) . . ?
C19 C18 H18 120.1 . . ?
C18 C19 H19 119.7 . . ?
C18 C19 C20 120.5(3) . . ?
C20 C19 H19 119.7 . . ?
C15 C20 C19 120.0(3) . . ?
C15 C20 H20 120.0 . . ?
C19 C20 H20 120.0 . . ?
O3 C21 C22 119.2(2) . . ?
O3 C21 C26 124.3(2) . . ?
C22 C21 C26 116.5(3) . . ?
C21 C22 H22 119.1 . . ?
C23 C22 C21 121.9(3) . . ?
C23 C22 H22 119.1 . . ?
C22 C23 H23 119.2 . . ?
C22 C23 C24 121.6(3) . . ?
C24 C23 H23 119.2 . . ?
C23 C24 H24 121.1 . . ?
C25 C24 C23 117.9(3) . . ?
C25 C24 H24 121.1 . . ?
C24 C25 H25 119.0 . . ?
C24 C25 C26 121.9(3) . . ?
C26 C25 H25 119.0 . . ?
C21 C26 C27 122.3(3) . . ?
C25 C26 C21 120.1(2) . . ?
C25 C26 C27 117.4(3) . . ?
N2 C27 C26 126.2(3) . . ?
N2 C27 H27 116.9 . . ?
C26 C27 H27 116.9 . . ?
C29 C28 N2 119.1(2) . . ?
C33 C28 N2 119.8(2) . . ?
C33 C28 C29 121.0(2) . . ?
C28 C29 C30 119.1(2) . . ?
C28 C29 C34 119.2(2) . . ?
C30 C29 C34 121.1(3) . . ?
C29 C30 H30 120.5 . . ?
C31 C30 C29 118.9(3) . . ?
C31 C30 H30 120.5 . . ?
C30 C31 Cl2 119.5(2) . . ?
C32 C31 Cl2 118.4(2) . . ?
C32 C31 C30 122.0(2) . . ?
C31 C32 H32 120.5 . . ?
C31 C32 C33 119.0(3) . . ?
C33 C32 H32 120.5 . . ?
C28 C33 C32 119.8(3) . . ?
C28 C33 H33 120.1 . . ?
C32 C33 H33 120.1 . . ?
O4 C34 C29 118.5(2) . . ?
O4 C34 C35 120.8(2) . . ?
C35 C34 C29 120.7(2) . . ?
C36 C35 C34 117.1(3) . . ?
C40 C35 C34 123.3(3) . . ?
C40 C35 C36 119.6(3) . . ?
C35 C36 H36 120.0 . . ?
C37 C36 C35 120.0(3) . . ?
C37 C36 H36 120.0 . . ?
C36 C37 H37 120.0 . . ?
C36 C37 C38 120.1(3) . . ?
C38 C37 H37 120.0 . . ?
C37 C38 H38 119.8 . . ?
C39 C38 C37 120.4(3) . . ?
C39 C38 H38 119.8 . . ?
C38 C39 H39 119.9 . . ?
C38 C39 C40 120.1(3) . . ?
C40 C39 H39 119.9 . . ?
C35 C40 C39 119.7(3) . . ?
C35 C40 H40 120.1 . . ?
C39 C40 H40 120.1 . . ?

loop_
_geom_bond_atom_site_label_1
_geom_bond_atom_site_label_2
_geom_bond_distance
_geom_bond_site_symmetry_2
_geom_bond_publ_flag
Cu1 O1 1.8973(18) . ?
Cu1 O3 1.9072(18) . ?
Cu1 N1 1.983(2) . ?
Cu1 N2 1.980(2) . ?
Cl1 C11 1.744(3) . ?
Cl2 C31 1.749(3) . ?
O1 C1 1.301(3) . ?
O2 C14 1.221(3) . ?
O3 C21 1.299(3) . ?
O4 C34 1.222(3) . ?
N1 C7 1.293(3) . ?
N1 C8 1.434(3) . ?
N2 C27 1.284(4) . ?
N2 C28 1.442(3) . ?
C1 C2 1.416(4) . ?
C1 C6 1.422(4) . ?
C2 H2 0.9500 . ?
C2 C3 1.373(4) . ?
C3 H3 0.9500 . ?
C3 C4 1.398(4) . ?
C4 H4 0.9500 . ?
C4 C5 1.377(4) . ?
C5 H5 0.9500 . ?
C5 C6 1.409(4) . ?
C6 C7 1.433(4) . ?
C7 H7 0.9500 . ?
C8 C9 1.405(4) . ?
C8 C13 1.383(4) . ?
C9 C10 1.396(4) . ?
C9 C14 1.508(4) . ?
C10 H10 0.9500 . ?
C10 C11 1.377(4) . ?
C11 C12 1.383(4) . ?
C12 H12 0.9500 . ?
C12 C13 1.386(4) . ?
C13 H13 0.9500 . ?
C14 C15 1.481(4) . ?
C15 C16 1.400(4) . ?
C15 C20 1.386(4) . ?
C16 H16 0.9500 . ?
C16 C17 1.383(4) . ?
C17 H17 0.9500 . ?
C17 C18 1.382(5) . ?
C18 H18 0.9500 . ?
C18 C19 1.379(5) . ?
C19 H19 0.9500 . ?
C19 C20 1.386(5) . ?
C20 H20 0.9500 . ?
C21 C22 1.416(4) . ?
C21 C26 1.421(4) . ?
C22 H22 0.9500 . ?
C22 C23 1.367(4) . ?
C23 H23 0.9500 . ?
C23 C24 1.400(5) . ?
C24 H24 0.9500 . ?
C24 C25 1.377(4) . ?
C25 H25 0.9500 . ?
C25 C26 1.407(4) . ?
C26 C27 1.440(4) . ?
C27 H27 0.9500 . ?
C28 C29 1.394(4) . ?
C28 C33 1.381(4) . ?
C29 C30 1.402(4) . ?
C29 C34 1.503(4) . ?
C30 H30 0.9500 . ?
C30 C31 1.381(4) . ?
C31 C32 1.379(4) . ?
C32 H32 0.9500 . ?
C32 C33 1.392(4) . ?
C33 H33 0.9500 . ?
C34 C35 1.493(4) . ?
C35 C36 1.406(4) . ?
C35 C40 1.390(4) . ?
C36 H36 0.9500 . ?
C36 C37 1.382(4) . ?
C37 H37 0.9500 . ?
C37 C38 1.384(5) . ?
C38 H38 0.9500 . ?
C38 C39 1.381(5) . ?
C39 H39 0.9500 . ?
C39 C40 1.396(4) . ?
C40 H40 0.9500 . ?

loop_
_geom_hbond_atom_site_label_D
_geom_hbond_atom_site_label_H
_geom_hbond_atom_site_label_A
_geom_hbond_distance_DH
_geom_hbond_distance_HA
_geom_hbond_distance_DA
_geom_hbond_angle_DHA
_geom_hbond_site_symmetry_A
_geom_hbond_publ_flag
C22 H22 Cl1 0.95 2.86 3.683(3) 146.2 2_556 yes
C32 H32 O4 0.95 2.58 3.318(4) 135.0 2_656 yes

loop_
_geom_torsion_atom_site_label_1
_geom_torsion_atom_site_label_2
_geom_torsion_atom_site_label_3
_geom_torsion_atom_site_label_4
_geom_torsion
_geom_torsion_site_symmetry_1
_geom_torsion_site_symmetry_2
_geom_torsion_site_symmetry_3
_geom_torsion_site_symmetry_4
_geom_torsion_publ_flag
Cu1 O1 C1 C2 -175.92(19) . . . . ?
Cu1 O1 C1 C6 3.6(4) . . . . ?
Cu1 O3 C21 C22 -167.1(2) . . . . ?
Cu1 O3 C21 C26 14.8(4) . . . . ?
Cu1 N1 C7 C6 2.1(4) . . . . ?
Cu1 N1 C8 C9 -98.6(3) . . . . ?
Cu1 N1 C8 C13 78.2(3) . . . . ?
Cu1 N2 C27 C26 2.3(4) . . . . ?
Cu1 N2 C28 C29 89.3(3) . . . . ?
Cu1 N2 C28 C33 -88.3(3) . . . . ?
Cl1 C11 C12 C13 -178.9(2) . . . . ?
Cl2 C31 C32 C33 -179.2(2) . . . . ?
O1 C1 C2 C3 179.9(3) . . . . ?
O1 C1 C6 C5 178.3(3) . . . . ?
O1 C1 C6 C7 -3.8(4) . . . . ?
O2 C14 C15 C16 -17.3(4) . . . . ?
O2 C14 C15 C20 160.1(3) . . . . ?
O3 Cu1 O1 C1 99.5(3) . . . . ?
O3 C21 C22 C23 179.9(3) . . . . ?
O3 C21 C26 C25 177.8(3) . . . . ?
O3 C21 C26 C27 2.0(5) . . . . ?
O4 C34 C35 C36 -2.2(4) . . . . ?
O4 C34 C35 C40 178.1(3) . . . . ?
N1 Cu1 O1 C1 -0.8(2) . . . . ?
N1 C8 C9 C10 177.1(2) . . . . ?
N1 C8 C9 C14 -7.4(4) . . . . ?
N1 C8 C13 C12 -178.9(3) . . . . ?
N2 Cu1 O1 C1 -164.4(2) . . . . ?
N2 C28 C29 C30 -177.7(2) . . . . ?
N2 C28 C29 C34 -6.0(4) . . . . ?
N2 C28 C33 C32 175.9(2) . . . . ?
C1 C2 C3 C4 2.1(4) . . . . ?
C1 C6 C7 N1 0.8(4) . . . . ?
C2 C1 C6 C5 -2.3(4) . . . . ?
C2 C1 C6 C7 175.7(2) . . . . ?
C2 C3 C4 C5 -2.7(4) . . . . ?
C3 C4 C5 C6 0.8(4) . . . . ?
C4 C5 C6 C1 1.7(4) . . . . ?
C4 C5 C6 C7 -176.3(3) . . . . ?
C5 C6 C7 N1 178.8(3) . . . . ?
C6 C1 C2 C3 0.4(4) . . . . ?
C7 N1 C8 C9 79.5(3) . . . . ?
C7 N1 C8 C13 -103.7(3) . . . . ?
C8 N1 C7 C6 -175.8(3) . . . . ?
C8 C9 C10 C11 1.4(4) . . . . ?
C8 C9 C14 O2 -50.3(4) . . . . ?
C8 C9 C14 C15 132.1(3) . . . . ?
C9 C8 C13 C12 -2.2(4) . . . . ?
C9 C10 C11 Cl1 177.2(2) . . . . ?
C9 C10 C11 C12 -1.4(4) . . . . ?
C9 C14 C15 C16 160.2(2) . . . . ?
C9 C14 C15 C20 -22.3(4) . . . . ?
C10 C9 C14 O2 125.2(3) . . . . ?
C10 C9 C14 C15 -52.4(4) . . . . ?
C10 C11 C12 C13 -0.4(5) . . . . ?
C11 C12 C13 C8 2.2(4) . . . . ?
C13 C8 C9 C10 0.4(4) . . . . ?
C13 C8 C9 C14 175.9(3) . . . . ?
C14 C9 C10 C11 -174.2(3) . . . . ?
C14 C15 C16 C17 178.4(2) . . . . ?
C14 C15 C20 C19 -178.3(3) . . . . ?
C15 C16 C17 C18 -0.7(4) . . . . ?
C16 C15 C20 C19 -0.8(4) . . . . ?
C16 C17 C18 C19 0.5(5) . . . . ?
C17 C18 C19 C20 -0.4(5) . . . . ?
C18 C19 C20 C15 0.6(5) . . . . ?
C20 C15 C16 C17 0.9(4) . . . . ?
C21 C22 C23 C24 2.3(5) . . . . ?
C21 C26 C27 N2 -11.0(5) . . . . ?
C22 C21 C26 C25 -0.3(4) . . . . ?
C22 C21 C26 C27 -176.1(3) . . . . ?
C22 C23 C24 C25 -0.5(5) . . . . ?
C23 C24 C25 C26 -1.8(6) . . . . ?
C24 C25 C26 C21 2.1(5) . . . . ?
C24 C25 C26 C27 178.1(3) . . . . ?
C25 C26 C27 N2 173.1(3) . . . . ?
C26 C21 C22 C23 -1.8(4) . . . . ?
C27 N2 C28 C29 -81.6(3) . . . . ?
C27 N2 C28 C33 100.8(3) . . . . ?
C28 N2 C27 C26 172.5(3) . . . . ?
C28 C29 C30 C31 1.8(4) . . . . ?
C28 C29 C34 O4 -48.8(4) . . . . ?
C28 C29 C34 C35 131.5(3) . . . . ?
C29 C28 C33 C32 -1.7(4) . . . . ?
C29 C30 C31 Cl2 177.3(2) . . . . ?
C29 C30 C31 C32 -1.8(4) . . . . ?
C29 C34 C35 C36 177.6(3) . . . . ?
C29 C34 C35 C40 -2.2(4) . . . . ?
C30 C29 C34 O4 122.7(3) . . . . ?
C30 C29 C34 C35 -57.0(4) . . . . ?
C30 C31 C32 C33 0.0(4) . . . . ?
C31 C32 C33 C28 1.8(4) . . . . ?
C33 C28 C29 C30 -0.1(4) . . . . ?
C33 C28 C29 C34 171.6(3) . . . . ?
C34 C29 C30 C31 -169.7(2) . . . . ?
C34 C35 C36 C37 -177.8(3) . . . . ?
C34 C35 C40 C39 177.8(3) . . . . ?
C35 C36 C37 C38 -0.5(5) . . . . ?
C36 C35 C40 C39 -1.9(4) . . . . ?
C36 C37 C38 C39 -0.9(5) . . . . ?
C37 C38 C39 C40 0.9(5) . . . . ?
C38 C39 C40 C35 0.6(5) . . . . ?
C40 C35 C36 C37 1.9(4) . . . . ?

loop_
_exptl_oxdiff_crystal_face_indexfrac_h
_exptl_oxdiff_crystal_face_indexfrac_k
_exptl_oxdiff_crystal_face_indexfrac_l
_exptl_oxdiff_crystal_face_x
_exptl_oxdiff_crystal_face_y
_exptl_oxdiff_crystal_face_z
-0.9808 2.0047 -0.0062 0.0906 0.3571 -0.0238
0.9808 -2.0047 0.0062 -0.0906 -0.3571 0.0238
1.9910 -0.0024 1.0144 -0.0084 -0.0464 -0.1775
-1.9910 0.0024 -1.0144 0.0084 0.0464 0.1775
-1.0013 0.0039 1.0031 0.1028 -0.0078 0.0294
1.0013 -0.0039 -1.0031 -0.1028 0.0078 -0.0294
8.0957 -2.6446 -8.3502 -0.9180 -0.3814 -0.1085
12.3421 0.2325 1.4995 -0.3574 -0.1450 -0.9227
-12.5576 0.1952 -0.0851 0.4691 0.1917 0.8621
